data_4304239
loop_
_publ_author_name
'Jing Wang'
'Zhuojia Lin'
'Yong-Cong Ou'
'Nai-Liang Yang'
'Yue-Hua Zhang'
'Ming-Liang Tong'

_publ_section_title
;
Hydrothermal Synthesis, Structures, and Photoluminescent Properties of
Benzenepentacarboxylate Bridged Networks Incorporating Zinc(II)-Hydroxide
Clusters or Zinc(II)-Carboxylate Layers
;
_journal_name_full 'Inorganic Chemistry'
_journal_page_first 190
_journal_page_last 199
_journal_paper_doi 10.1021/ic701721t
_journal_volume 47
_journal_year 2008
_chemical_formula_sum 'C11 H8 O14 Zn3'
_chemical_formula_weight 560.28
_chemical_name_systematic
; 
 ? 
;
_space_group_IT_number 15
_symmetry_cell_setting monoclinic
_symmetry_space_group_name_Hall '-C 2yc'
_symmetry_space_group_name_H-M 'C 1 2/c 1'
_atom_sites_solution_hydrogens geom
_atom_sites_solution_primary direct
_atom_sites_solution_secondary difmap
_audit_creation_method SHELXL-97
_cell_angle_alpha 90.00
_cell_angle_beta 98.476(2)
_cell_angle_gamma 90.00
_cell_formula_units_Z 8
_cell_length_a 19.643(2)
_cell_length_b 10.3470(11)
_cell_length_c 13.4879(15)
_cell_measurement_temperature 293(2)
_cell_volume 2711.4(5)
_computing_structure_refinement 'SHELXL-97 (Sheldrick, 1997)'
_computing_structure_solution 'SHELXS-97 (Sheldrick, 1990)'
_diffrn_ambient_temperature 293(2)
_diffrn_measured_fraction_theta_full 0.946
_diffrn_measured_fraction_theta_max 0.946
_diffrn_radiation_monochromator graphite
_diffrn_radiation_source 'fine-focus sealed tube'
_diffrn_radiation_type MoK\a
_diffrn_radiation_wavelength 0.71073
_diffrn_reflns_av_R_equivalents 0.0258
_diffrn_reflns_av_sigmaI/netI 0.0405
_diffrn_reflns_limit_h_max 23
_diffrn_reflns_limit_h_min -19
_diffrn_reflns_limit_k_max 12
_diffrn_reflns_limit_k_min -7
_diffrn_reflns_limit_l_max 16
_diffrn_reflns_limit_l_min -16
_diffrn_reflns_number 4972
_diffrn_reflns_theta_full 26.00
_diffrn_reflns_theta_max 26.00
_diffrn_reflns_theta_min 2.10
_exptl_absorpt_coefficient_mu 5.360
_exptl_absorpt_correction_T_max 0.8557
_exptl_absorpt_correction_T_min 0.4809
_exptl_crystal_density_diffrn 2.745
_exptl_crystal_density_method 'not measured'
_exptl_crystal_F_000 2208
_exptl_crystal_size_max 0.16
_exptl_crystal_size_mid 0.04
_exptl_crystal_size_min 0.03
_refine_diff_density_max 0.557
_refine_diff_density_min -0.436
_refine_diff_density_rms 0.114
_refine_ls_extinction_method none
_refine_ls_goodness_of_fit_ref 1.011
_refine_ls_hydrogen_treatment mixed
_refine_ls_matrix_type full
_refine_ls_number_parameters 281
_refine_ls_number_reflns 2520
_refine_ls_number_restraints 9
_refine_ls_restrained_S_all 1.009
_refine_ls_R_factor_all 0.0407
_refine_ls_R_factor_gt 0.0315
_refine_ls_shift/su_max 0.002
_refine_ls_shift/su_mean 0.000
_refine_ls_structure_factor_coef Fsqd
_refine_ls_weighting_details 'calc w=1/[\s^2^(Fo^2^)+(0.0393P)^2^+0.0000P] where P=(Fo^2^+2Fc^2^)/3'
_refine_ls_weighting_scheme calc
_refine_ls_wR_factor_gt 0.0711
_refine_ls_wR_factor_ref 0.0763
_reflns_number_gt 2097
_reflns_number_total 2520
_reflns_threshold_expression >2sigma(I)
_cod_data_source_file ic701721t-file001.cif
_cod_data_source_block znm
_cod_original_cell_volume 2711.5(5)
_cod_original_sg_symbol_H-M 'C 2/c'
_cod_database_code 4304239

loop_
_symmetry_equiv_pos_as_xyz
'x, y, z'
'-x, y, -z+1/2'
'x+1/2, y+1/2, z'
'-x+1/2, y+1/2, -z+1/2'
'-x, -y, -z'
'x, -y, z-1/2'
'-x+1/2, -y+1/2, -z'
'x+1/2, -y+1/2, z-1/2'

loop_
_atom_site_label
_atom_site_type_symbol
_atom_site_fract_x
_atom_site_fract_y
_atom_site_fract_z
_atom_site_U_iso_or_equiv
_atom_site_adp_type
_atom_site_occupancy
_atom_site_symmetry_multiplicity
_atom_site_calc_flag
_atom_site_refinement_flags
_atom_site_disorder_assembly
_atom_site_disorder_group
Zn1 Zn 0.33801(2) 0.09360(4) 0.17284(3) 0.01410(14) Uani 1 1 d . . .
Zn2 Zn 0.45697(2) -0.08499(4) 0.07861(3) 0.01287(14) Uani 1 1 d . . .
Zn3 Zn 0.33972(2) -0.24740(4) 0.15459(4) 0.01663(14) Uani 1 1 d . . .
O1 O -0.06803(14) -0.3059(2) 0.1640(2) 0.0179(6) Uani 1 1 d . . .
O2 O 0.00010(15) -0.4126(2) 0.0739(2) 0.0159(6) Uani 1 1 d . . .
O3 O 0.15249(15) -0.3962(2) 0.17130(19) 0.0170(6) Uani 1 1 d . . .
O4 O 0.13011(14) -0.3545(2) 0.01002(18) 0.0145(6) Uani 1 1 d . . .
O5 O 0.24202(14) -0.1782(2) 0.1056(2) 0.0184(6) Uani 1 1 d . . .
O6 O 0.24456(14) 0.0077(2) 0.1895(2) 0.0168(6) Uani 1 1 d . . .
O7 O 0.15302(15) 0.1834(2) 0.0349(2) 0.0209(7) Uani 1 1 d . . .
O8 O 0.16358(14) 0.2353(2) 0.19581(19) 0.0148(6) Uani 1 1 d . . .
O9 O 0.01929(14) 0.2705(2) 0.1181(2) 0.0173(6) Uani 1 1 d . . .
O10 O -0.07079(14) 0.1525(2) 0.1443(2) 0.0213(7) Uani 1 1 d . . .
O11 O 0.39316(15) -0.0771(2) 0.1823(2) 0.0125(6) Uani 1 1 d . . .
O1W O 0.29628(17) 0.2800(3) 0.1633(2) 0.0210(7) Uani 1 1 d D . .
H1WA H 0.2527(6) 0.277(5) 0.159(4) 0.06(2) Uiso 1 1 d D . .
H1WB H 0.308(2) 0.324(5) 0.115(3) 0.09(3) Uiso 1 1 d D . .
O2W O 0.31337(18) 0.0853(3) 0.0179(2) 0.0231(7) Uani 1 1 d D . .
H2WA H 0.332(2) 0.022(2) -0.007(3) 0.032(14) Uiso 1 1 d D . .
H2WB H 0.324(2) 0.1557(19) -0.008(3) 0.052(18) Uiso 1 1 d D . .
O3W O 0.29595(17) -0.4269(3) 0.1172(3) 0.0249(7) Uani 1 1 d D . .
H3WA H 0.272(3) -0.445(6) 0.163(3) 0.09(3) Uiso 1 1 d D . .
H3WB H 0.272(3) -0.440(9) 0.060(2) 0.22(6) Uiso 1 1 d D . .
C1 C 0.0262(2) -0.1923(3) 0.1212(3) 0.0105(8) Uani 1 1 d . . .
C2 C 0.0970(2) -0.1947(3) 0.1190(3) 0.0091(8) Uani 1 1 d . . .
C3 C 0.1361(2) -0.0807(3) 0.1296(3) 0.0108(8) Uani 1 1 d . . .
C4 C 0.1023(2) 0.0391(3) 0.1336(3) 0.0094(8) Uani 1 1 d . . .
C5 C 0.0310(2) 0.0414(3) 0.1324(3) 0.0103(8) Uani 1 1 d . . .
C6 C -0.0056(2) -0.0736(3) 0.1298(3) 0.0119(8) Uani 1 1 d . . .
H6A H -0.0524 -0.0712 0.1339 0.014 Uiso 1 1 calc R . .
C7 C -0.0177(2) -0.3114(3) 0.1201(3) 0.0108(8) Uani 1 1 d . . .
C8 C 0.13024(19) -0.3237(3) 0.1023(3) 0.0096(8) Uani 1 1 d . . .
C9 C 0.2132(2) -0.0840(3) 0.1414(3) 0.0108(8) Uani 1 1 d . . .
C10 C 0.1423(2) 0.1621(3) 0.1216(3) 0.0131(8) Uani 1 1 d . . .
C11 C -0.0100(2) 0.1640(3) 0.1317(3) 0.0123(8) Uani 1 1 d . . .
H11 H 0.406(2) -0.087(4) 0.237(3) 0.021(14) Uiso 1 1 d . . .

loop_
_atom_site_aniso_label
_atom_site_aniso_U_11
_atom_site_aniso_U_22
_atom_site_aniso_U_33
_atom_site_aniso_U_23
_atom_site_aniso_U_13
_atom_site_aniso_U_12
Zn1 0.0116(3) 0.0125(2) 0.0187(3) -0.00178(17) 0.0041(2) -0.00083(18)
Zn2 0.0106(3) 0.0100(2) 0.0182(3) 0.00065(17) 0.0027(2) -0.00044(18)
Zn3 0.0100(3) 0.0119(2) 0.0284(3) -0.00102(19) 0.0042(2) 0.00048(18)
O1 0.0118(16) 0.0161(13) 0.0278(16) -0.0035(12) 0.0100(13) -0.0046(12)
O2 0.0176(18) 0.0071(12) 0.0247(16) -0.0047(10) 0.0085(13) -0.0034(11)
O3 0.0204(18) 0.0145(13) 0.0162(14) 0.0036(11) 0.0027(13) 0.0056(12)
O4 0.0143(17) 0.0159(13) 0.0131(13) -0.0065(11) 0.0009(12) 0.0008(12)
O5 0.0105(16) 0.0159(14) 0.0284(16) -0.0070(12) 0.0019(13) 0.0043(12)
O6 0.0087(16) 0.0150(13) 0.0262(16) -0.0064(11) 0.0009(13) -0.0039(11)
O7 0.0253(19) 0.0173(14) 0.0207(15) 0.0023(11) 0.0054(13) -0.0034(13)
O8 0.0112(16) 0.0147(13) 0.0193(14) -0.0035(11) 0.0044(12) -0.0025(11)
O9 0.0136(17) 0.0114(13) 0.0271(15) 0.0020(11) 0.0040(13) 0.0019(12)
O10 0.0122(17) 0.0126(13) 0.0402(19) 0.0020(12) 0.0075(14) 0.0040(12)
O11 0.0110(17) 0.0139(13) 0.0126(15) 0.0014(11) 0.0013(13) -0.0003(11)
O1W 0.018(2) 0.0152(14) 0.0295(17) 0.0004(12) 0.0027(14) 0.0009(13)
O2W 0.033(2) 0.0180(15) 0.0190(15) 0.0015(12) 0.0058(14) 0.0052(14)
O3W 0.022(2) 0.0190(15) 0.0346(19) -0.0063(14) 0.0072(16) -0.0049(13)
C1 0.009(2) 0.0100(17) 0.0119(18) -0.0013(14) -0.0006(16) -0.0014(15)
C2 0.011(2) 0.0100(17) 0.0069(17) 0.0005(13) 0.0027(16) 0.0000(15)
C3 0.011(2) 0.0106(18) 0.0108(18) 0.0004(14) 0.0016(16) 0.0010(15)
C4 0.010(2) 0.0102(17) 0.0077(18) 0.0015(14) 0.0003(16) -0.0005(15)
C5 0.010(2) 0.0118(17) 0.0093(18) 0.0008(14) 0.0017(16) 0.0028(16)
C6 0.008(2) 0.0140(18) 0.0138(19) 0.0019(15) 0.0006(17) 0.0024(15)
C7 0.007(2) 0.0134(18) 0.0115(18) -0.0015(14) -0.0022(16) 0.0008(15)
C8 0.001(2) 0.0123(18) 0.016(2) -0.0034(15) 0.0025(16) -0.0030(15)
C9 0.008(2) 0.0152(18) 0.0096(18) 0.0019(14) 0.0013(16) 0.0003(15)
C10 0.007(2) 0.0124(18) 0.020(2) 0.0008(15) 0.0026(17) 0.0030(16)
C11 0.007(2) 0.018(2) 0.0112(19) -0.0012(15) 0.0003(16) 0.0032(16)

loop_
_atom_type_symbol
_atom_type_description
_atom_type_scat_dispersion_real
_atom_type_scat_dispersion_imag
_atom_type_scat_source
C C 0.0033 0.0016 'International Tables Vol C Tables 4.2.6.8 and 6.1.1.4'
H H 0.0000 0.0000 'International Tables Vol C Tables 4.2.6.8 and 6.1.1.4'
O O 0.0106 0.0060 'International Tables Vol C Tables 4.2.6.8 and 6.1.1.4'
Zn Zn 0.2839 1.4301 'International Tables Vol C Tables 4.2.6.8 and 6.1.1.4'

loop_
_geom_angle_atom_site_label_1
_geom_angle_atom_site_label_2
_geom_angle_atom_site_label_3
_geom_angle
_geom_angle_site_symmetry_1
_geom_angle_site_symmetry_3
_geom_angle_publ_flag
O11 Zn1 O2W 93.99(11) . . ?
O11 Zn1 O6 95.21(10) . . ?
O2W Zn1 O6 90.71(12) . . ?
O11 Zn1 O3 90.72(11) . 4 ?
O2W Zn1 O3 171.73(12) . 4 ?
O6 Zn1 O3 82.09(11) . 4 ?
O11 Zn1 O1W 171.49(12) . . ?
O2W Zn1 O1W 86.84(12) . . ?
O6 Zn1 O1W 93.25(12) . . ?
O3 Zn1 O1W 89.51(11) 4 . ?
O11 Zn1 O1 88.28(10) . 3 ?
O2W Zn1 O1 92.23(12) . 3 ?
O6 Zn1 O1 175.28(10) . 3 ?
O3 Zn1 O1 94.70(11) 4 3 ?
O1W Zn1 O1 83.22(12) . 3 ?
O9 Zn2 O2 116.36(12) 3_545 3 ?
O9 Zn2 O11 105.71(11) 3_545 . ?
O2 Zn2 O11 107.40(11) 3 . ?
O9 Zn2 O4 111.25(11) 3_545 7_545 ?
O2 Zn2 O4 125.79(11) 3 7_545 ?
O11 Zn2 O4 82.26(11) . 7_545 ?
O9 Zn2 O2 86.49(10) 3_545 7_545 ?
O2 Zn2 O2 76.67(10) 3 7_545 ?
O11 Zn2 O2 162.79(11) . 7_545 ?
O4 Zn2 O2 81.99(10) 7_545 7_545 ?
O9 Zn2 Zn3 87.81(8) 3_545 . ?
O2 Zn2 Zn3 146.10(8) 3 . ?
O11 Zn2 Zn3 39.97(7) . . ?
O4 Zn2 Zn3 55.54(7) 7_545 . ?
O2 Zn2 Zn3 131.20(6) 7_545 . ?
O8 Zn3 O11 89.12(11) 4_545 . ?
O8 Zn3 O10 100.04(11) 4_545 3_545 ?
O11 Zn3 O10 91.44(11) . 3_545 ?
O8 Zn3 O5 100.60(11) 4_545 . ?
O11 Zn3 O5 100.77(11) . . ?
O10 Zn3 O5 156.10(11) 3_545 . ?
O8 Zn3 O3W 95.16(12) 4_545 . ?
O11 Zn3 O3W 172.71(12) . . ?
O10 Zn3 O3W 82.02(12) 3_545 . ?
O5 Zn3 O3W 84.27(12) . . ?
O8 Zn3 Zn2 120.13(8) 4_545 . ?
O11 Zn3 Zn2 38.95(8) . . ?
O10 Zn3 Zn2 64.77(8) 3_545 . ?
O5 Zn3 Zn2 113.70(8) . . ?
O3W Zn3 Zn2 134.10(9) . . ?
C7 O1 Zn1 140.3(2) . 3_445 ?
C7 O2 Zn2 124.5(2) . 3_445 ?
C7 O2 Zn2 126.3(2) . 7_545 ?
Zn2 O2 Zn2 103.33(10) 3_445 7_545 ?
C8 O3 Zn1 140.0(2) . 4_545 ?
C8 O4 Zn2 121.8(2) . 7_545 ?
C9 O5 Zn3 126.5(3) . . ?
C9 O6 Zn1 129.7(3) . . ?
C10 O8 Zn3 140.8(2) . 4 ?
C11 O9 Zn2 115.1(3) . 3_455 ?
C11 O10 Zn3 144.2(2) . 3_455 ?
Zn2 O11 Zn3 101.07(11) . . ?
Zn2 O11 Zn1 111.47(12) . . ?
Zn3 O11 Zn1 118.17(14) . . ?
Zn2 O11 H11 121(4) . . ?
Zn3 O11 H11 99(3) . . ?
Zn1 O11 H11 106(3) . . ?
Zn1 O1W H1WA 111(4) . . ?
Zn1 O1W H1WB 113(4) . . ?
H1WA O1W H1WB 110.0(18) . . ?
Zn1 O2W H2WA 112(3) . . ?
Zn1 O2W H2WB 110(3) . . ?
H2WA O2W H2WB 110.1(18) . . ?
Zn3 O3W H3WA 106(4) . . ?
Zn3 O3W H3WB 121(6) . . ?
H3WA O3W H3WB 109.7(18) . . ?
C6 C1 C2 118.6(3) . . ?
C6 C1 C7 117.4(3) . . ?
C2 C1 C7 123.9(3) . . ?
C1 C2 C3 121.0(3) . . ?
C1 C2 C8 118.1(3) . . ?
C3 C2 C8 120.9(3) . . ?
C2 C3 C4 119.3(4) . . ?
C2 C3 C9 121.4(3) . . ?
C4 C3 C9 119.3(3) . . ?
C5 C4 C3 119.4(3) . . ?
C5 C4 C10 121.3(3) . . ?
C3 C4 C10 118.6(3) . . ?
C6 C5 C4 120.0(3) . . ?
C6 C5 C11 116.7(3) . . ?
C4 C5 C11 123.3(3) . . ?
C5 C6 C1 121.5(4) . . ?
C5 C6 H6A 119.3 . . ?
C1 C6 H6A 119.3 . . ?
O1 C7 O2 124.4(3) . . ?
O1 C7 C1 117.4(3) . . ?
O2 C7 C1 118.2(3) . . ?
O3 C8 O4 122.3(3) . . ?
O3 C8 C2 122.6(3) . . ?
O4 C8 C2 115.0(3) . . ?
O6 C9 O5 124.7(4) . . ?
O6 C9 C3 116.6(3) . . ?
O5 C9 C3 118.7(3) . . ?
O7 C10 O8 123.6(3) . . ?
O7 C10 C4 114.4(3) . . ?
O8 C10 C4 122.0(3) . . ?
O10 C11 O9 124.8(3) . . ?
O10 C11 C5 116.5(3) . . ?
O9 C11 C5 118.8(3) . . ?

loop_
_geom_bond_atom_site_label_1
_geom_bond_atom_site_label_2
_geom_bond_distance
_geom_bond_site_symmetry_2
_geom_bond_publ_flag
Zn1 O11 2.066(3) . ?
Zn1 O2W 2.076(3) . ?
Zn1 O6 2.081(3) . ?
Zn1 O3 2.086(3) 4 ?
Zn1 O1W 2.093(3) . ?
Zn1 O1 2.137(3) 3 ?
Zn2 O9 1.956(3) 3_545 ?
Zn2 O2 1.980(2) 3 ?
Zn2 O11 2.013(3) . ?
Zn2 O4 2.036(3) 7_545 ?
Zn2 O2 2.335(3) 7_545 ?
Zn2 Zn3 3.1424(7) . ?
Zn3 O8 2.036(3) 4_545 ?
Zn3 O11 2.057(3) . ?
Zn3 O10 2.062(3) 3_545 ?
Zn3 O5 2.064(3) . ?
Zn3 O3W 2.077(3) . ?
O1 C7 1.226(5) . ?
O1 Zn1 2.137(3) 3_445 ?
O2 C7 1.293(4) . ?
O2 Zn2 1.980(2) 3_445 ?
O2 Zn2 2.335(3) 7_545 ?
O3 C8 1.225(4) . ?
O3 Zn1 2.086(3) 4_545 ?
O4 C8 1.284(4) . ?
O4 Zn2 2.036(3) 7_545 ?
O5 C9 1.259(4) . ?
O6 C9 1.257(4) . ?
O7 C10 1.238(5) . ?
O8 C10 1.275(4) . ?
O8 Zn3 2.036(3) 4 ?
O9 C11 1.269(4) . ?
O9 Zn2 1.956(3) 3_455 ?
O10 C11 1.237(5) . ?
O10 Zn3 2.062(3) 3_455 ?
O11 H11 0.76(4) . ?
O1W H1WA 0.851(10) . ?
O1W H1WB 0.847(10) . ?
O2W H2WA 0.849(10) . ?
O2W H2WB 0.850(10) . ?
O3W H3WA 0.849(10) . ?
O3W H3WB 0.850(11) . ?
C1 C6 1.391(5) . ?
C1 C2 1.396(5) . ?
C1 C7 1.503(5) . ?
C2 C3 1.402(5) . ?
C2 C8 1.517(5) . ?
C3 C4 1.411(5) . ?
C3 C9 1.501(6) . ?
C4 C5 1.399(5) . ?
C4 C10 1.517(5) . ?
C5 C6 1.387(5) . ?
C5 C11 1.501(5) . ?
C6 H6A 0.9300 . ?
